data_7059024
loop_
_publ_author_name
'Li, Shasha'
'Xu, Lei'
'Jiang, Liping'
'Zhang, Guofang'
'Zhang, Wei-Qiang'
'Gao, Ziwei'

_publ_section_title
;
 Activation reactions of 2-pyridyl and 2-pyrimidinyl alkynes with
 Ru3(CO)12
;
_journal_name_full 'New Journal of Chemistry'
_journal_paper_doi 10.1039/C9NJ04958D
_journal_year 2019
_chemical_formula_sum 'C24 H10 N2 O10 Ru3'
_chemical_formula_weight 789.55
_space_group_crystal_system triclinic
_space_group_IT_number 2
_space_group_name_Hall '-P 1'
_space_group_name_H-M_alt 'P -1'
_atom_sites_solution_hydrogens geom
_audit_creation_method SHELXL-2014/7
_audit_update_record
;
2019-11-05 deposited with the CCDC.	2019-11-07 downloaded from the CCDC.
;
_cell_angle_alpha 77.1120(10)
_cell_angle_beta 71.3300(10)
_cell_angle_gamma 81.1030(10)
_cell_formula_units_Z 2
_cell_length_a 9.4360(5)
_cell_length_b 10.9568(5)
_cell_length_c 12.7636(6)
_cell_measurement_reflns_used 12548
_cell_measurement_temperature 153(2)
_cell_measurement_theta_max 26.38
_cell_measurement_theta_min 3.39
_cell_volume 1213.71(10)
_computing_cell_refinement 'SAINT (Bruker AXS Inc., 2012)'
_computing_data_collection 'APEX2 (Bruker AXS Inc., 2012)'
_computing_data_reduction 'SAINT (Bruker AXS Inc., 2012)'
_computing_molecular_graphics 'SHELXTL (Sheldrick, 2014)'
_computing_publication_material 'SHELXTL (Sheldrick, 2014)'
_computing_structure_refinement 'SHELXL-2014/7 (Sheldrick, 2014)'
_computing_structure_solution 'SHELXS (Sheldrick, 2014)'
_diffrn_ambient_temperature 153(2)
_diffrn_measured_fraction_theta_full 0.971
_diffrn_measured_fraction_theta_max 0.973
_diffrn_measurement_device_type 'Bruker APEX II CCD'
_diffrn_radiation_type MoK\a
_diffrn_radiation_wavelength 0.71073
_diffrn_reflns_av_R_equivalents 0.0265
_diffrn_reflns_av_unetI/netI 0.0298
_diffrn_reflns_Laue_measured_fraction_full 0.971
_diffrn_reflns_Laue_measured_fraction_max 0.973
_diffrn_reflns_limit_h_max 11
_diffrn_reflns_limit_h_min -10
_diffrn_reflns_limit_k_max 13
_diffrn_reflns_limit_k_min -13
_diffrn_reflns_limit_l_max 15
_diffrn_reflns_limit_l_min -15
_diffrn_reflns_number 13622
_diffrn_reflns_point_group_measured_fraction_full 0.971
_diffrn_reflns_point_group_measured_fraction_max 0.973
_diffrn_reflns_theta_full 25.242
_diffrn_reflns_theta_max 25.998
_diffrn_reflns_theta_min 3.395
_exptl_absorpt_coefficient_mu 1.906
_exptl_absorpt_correction_type multi-scan
_exptl_absorpt_process_details sadabs
_exptl_crystal_colour colorless
_exptl_crystal_density_diffrn 2.160
_exptl_crystal_description block
_exptl_crystal_F_000 760
_exptl_crystal_size_max 0.140
_exptl_crystal_size_mid 0.120
_exptl_crystal_size_min 0.100
_exptl_transmission_factor_max 0.7454
_exptl_transmission_factor_min 0.5218
_refine_diff_density_max 0.402
_refine_diff_density_min -0.726
_refine_diff_density_rms 0.094
_refine_ls_extinction_method none
_refine_ls_goodness_of_fit_ref 1.107
_refine_ls_hydrogen_treatment constr
_refine_ls_matrix_type full
_refine_ls_number_parameters 353
_refine_ls_number_reflns 4645
_refine_ls_number_restraints 0
_refine_ls_restrained_S_all 1.107
_refine_ls_R_factor_all 0.0216
_refine_ls_R_factor_gt 0.0210
_refine_ls_shift/su_max 0.002
_refine_ls_shift/su_mean 0.000
_refine_ls_structure_factor_coef Fsqd
_refine_ls_weighting_details 'w=1/[\s^2^(Fo^2^)+(0.0159P)^2^+1.3585P] where P=(Fo^2^+2Fc^2^)/3'
_refine_ls_weighting_scheme calc
_refine_ls_wR_factor_gt 0.0521
_refine_ls_wR_factor_ref 0.0525
_reflns_Friedel_coverage 0.000
_reflns_number_gt 4531
_reflns_number_total 4645
_reflns_threshold_expression 'I > 2\s(I)'
_cod_data_source_file c9nj04958d2.cif
_cod_data_source_block 1b
_cod_database_code 7059024
_shelx_shelxl_version_number 2014/7
_shelx_space_group_comment
;
The symmetry employed for this shelxl refinement is uniquely defined
by the following loop, which should always be used as a source of
symmetry information in preference to the above space-group names.
They are only intended as comments.
;
_shelx_estimated_absorpt_t_min 0.776
_shelx_estimated_absorpt_t_max 0.832

loop_
_space_group_symop_operation_xyz
'x, y, z'
'-x, -y, -z'

loop_
_atom_site_label
_atom_site_type_symbol
_atom_site_fract_x
_atom_site_fract_y
_atom_site_fract_z
_atom_site_U_iso_or_equiv
_atom_site_adp_type
_atom_site_occupancy
_atom_site_site_symmetry_order
_atom_site_calc_flag
_atom_site_refinement_flags_posn
_atom_site_refinement_flags_adp
Ru1 Ru 1.03212(2) 0.31753(2) 0.28135(2) 0.01199(6) Uani 1 1 d . .
Ru2 Ru 0.65790(2) 0.30101(2) 0.23182(2) 0.01213(6) Uani 1 1 d . .
Ru3 Ru 0.73603(2) 0.25425(2) 0.43295(2) 0.01220(6) Uani 1 1 d . .
O1 O 0.9304(2) 0.08448(15) 0.13801(15) 0.0215(4) Uani 1 1 d . .
H1A H 0.8961 0.0478 0.1014 0.032 Uiso 1 1 calc R U
O2 O 1.3387(2) 0.3281(2) 0.10617(15) 0.0323(5) Uani 1 1 d . .
O3 O 1.1280(3) 0.3782(2) 0.47307(16) 0.0383(5) Uani 1 1 d . .
O4 O 1.1184(2) 0.04176(17) 0.35331(18) 0.0321(4) Uani 1 1 d . .
O5 O 0.4007(2) 0.49640(19) 0.29852(19) 0.0361(5) Uani 1 1 d . .
O6 O 0.4535(3) 0.0914(2) 0.3207(2) 0.0410(5) Uani 1 1 d . .
O7 O 0.6622(2) 0.53961(16) 0.41362(16) 0.0278(4) Uani 1 1 d . .
O8 O 0.8634(2) 0.23124(18) 0.62863(15) 0.0303(4) Uani 1 1 d . .
O9 O 0.4189(3) 0.1951(2) 0.5796(2) 0.0494(7) Uani 1 1 d . .
O10 O 0.8012(2) -0.02314(17) 0.40189(19) 0.0342(5) Uani 1 1 d . .
N1 N 0.9569(2) 0.51181(17) 0.22690(15) 0.0139(4) Uani 1 1 d . .
N2 N 0.7655(3) 0.0757(2) -0.00010(18) 0.0227(4) Uani 1 1 d . .
C1 C 0.9901(3) 0.6122(2) 0.25637(19) 0.0175(5) Uani 1 1 d . .
H1 H 1.0537 0.5987 0.3032 0.021 Uiso 1 1 calc R U
C2 C 0.9357(3) 0.7338(2) 0.2213(2) 0.0223(5) Uani 1 1 d . .
H2 H 0.9609 0.8025 0.2439 0.027 Uiso 1 1 calc R U
C3 C 0.8432(3) 0.7534(2) 0.1523(2) 0.0237(5) Uani 1 1 d . .
H3 H 0.8024 0.8358 0.1283 0.028 Uiso 1 1 calc R U
C4 C 0.8113(3) 0.6519(2) 0.1192(2) 0.0201(5) Uani 1 1 d . .
H4 H 0.7501 0.6641 0.0707 0.024 Uiso 1 1 calc R U
C5 C 0.8693(3) 0.5313(2) 0.15734(18) 0.0139(4) Uani 1 1 d . .
C6 C 0.8456(3) 0.4165(2) 0.12874(18) 0.0142(4) Uani 1 1 d . .
C7 C 0.9162(2) 0.2990(2) 0.17303(18) 0.0139(4) Uani 1 1 d . .
C8 C 0.8776(3) 0.2068(2) 0.12601(19) 0.0147(4) Uani 1 1 d . .
C9 C 0.7823(3) 0.2659(2) 0.05568(18) 0.0157(4) Uani 1 1 d . .
C10 C 0.7626(3) 0.3970(2) 0.05785(18) 0.0153(4) Uani 1 1 d . .
H10A H 0.7122 0.4640 0.0111 0.018 Uiso 1 1 calc R U
C12 C 0.7266(3) 0.2007(2) -0.01040(19) 0.0164(4) Uani 1 1 d . .
C13 C 0.6435(3) 0.2638(2) -0.0822(2) 0.0217(5) Uani 1 1 d . .
H13 H 0.6192 0.3521 -0.0893 0.026 Uiso 1 1 calc R U
C14 C 0.5971(3) 0.1965(3) -0.1428(2) 0.0255(5) Uani 1 1 d . .
H14 H 0.5388 0.2376 -0.1912 0.031 Uiso 1 1 calc R U
C15 C 0.6365(3) 0.0683(3) -0.1321(2) 0.0283(6) Uani 1 1 d . .
H15 H 0.6061 0.0197 -0.1728 0.034 Uiso 1 1 calc R U
C16 C 0.7209(3) 0.0129(3) -0.0610(2) 0.0274(6) Uani 1 1 d . .
H16 H 0.7491 -0.0749 -0.0547 0.033 Uiso 1 1 calc R U
C17 C 1.2225(3) 0.3307(2) 0.16961(19) 0.0183(5) Uani 1 1 d . .
C18 C 1.0935(3) 0.3565(2) 0.4027(2) 0.0212(5) Uani 1 1 d . .
C19 C 1.0804(3) 0.1442(2) 0.3273(2) 0.0205(5) Uani 1 1 d . .
C20 C 0.4966(3) 0.4191(2) 0.2774(2) 0.0208(5) Uani 1 1 d . .
C21 C 0.5318(3) 0.1710(2) 0.2896(2) 0.0235(5) Uani 1 1 d . .
C22 C 0.6929(3) 0.4346(2) 0.41930(19) 0.0182(5) Uani 1 1 d . .
C23 C 0.8197(3) 0.2369(2) 0.5539(2) 0.0193(5) Uani 1 1 d . .
C24 C 0.5338(3) 0.2191(2) 0.5223(2) 0.0245(5) Uani 1 1 d . .
C25 C 0.7812(3) 0.0788(2) 0.4115(2) 0.0204(5) Uani 1 1 d . .

loop_
_atom_site_aniso_label
_atom_site_aniso_U_11
_atom_site_aniso_U_22
_atom_site_aniso_U_33
_atom_site_aniso_U_23
_atom_site_aniso_U_13
_atom_site_aniso_U_12
Ru1 0.01109(10) 0.01411(9) 0.01268(9) -0.00332(6) -0.00519(7) -0.00196(7)
Ru2 0.01224(10) 0.01237(9) 0.01425(10) -0.00360(6) -0.00628(7) -0.00168(7)
Ru3 0.01380(10) 0.01174(9) 0.01206(9) -0.00248(6) -0.00428(7) -0.00279(7)
O1 0.0252(9) 0.0144(8) 0.0306(9) -0.0103(7) -0.0145(8) 0.0035(7)
O2 0.0155(9) 0.0557(13) 0.0203(9) -0.0039(8) -0.0017(8) 0.0004(9)
O3 0.0408(12) 0.0633(14) 0.0208(10) -0.0104(9) -0.0132(9) -0.0218(11)
O4 0.0289(10) 0.0174(9) 0.0476(12) 0.0011(8) -0.0155(9) 0.0039(8)
O5 0.0249(10) 0.0311(10) 0.0462(12) -0.0095(9) -0.0074(9) 0.0119(9)
O6 0.0396(12) 0.0360(11) 0.0531(14) -0.0029(10) -0.0157(11) -0.0240(10)
O7 0.0291(10) 0.0154(9) 0.0349(10) -0.0073(7) -0.0023(9) -0.0018(7)
O8 0.0454(12) 0.0325(10) 0.0212(9) -0.0001(7) -0.0199(9) -0.0130(9)
O9 0.0265(12) 0.0308(11) 0.0752(17) -0.0150(11) 0.0143(12) -0.0119(9)
O10 0.0356(11) 0.0176(9) 0.0525(13) -0.0136(8) -0.0125(10) -0.0024(8)
N1 0.0152(9) 0.0146(9) 0.0133(9) -0.0034(7) -0.0046(7) -0.0034(7)
N2 0.0270(11) 0.0225(10) 0.0248(11) -0.0114(8) -0.0113(9) -0.0027(9)
C1 0.0201(12) 0.0182(11) 0.0167(11) -0.0046(9) -0.0063(9) -0.0054(9)
C2 0.0331(14) 0.0161(11) 0.0216(12) -0.0056(9) -0.0100(11) -0.0068(10)
C3 0.0350(14) 0.0128(10) 0.0258(12) -0.0011(9) -0.0142(11) -0.0022(10)
C4 0.0245(13) 0.0177(11) 0.0210(12) -0.0012(9) -0.0118(10) -0.0033(9)
C5 0.0153(11) 0.0148(10) 0.0120(10) -0.0032(8) -0.0026(9) -0.0046(8)
C6 0.0155(11) 0.0145(10) 0.0140(10) -0.0020(8) -0.0059(9) -0.0034(8)
C7 0.0113(10) 0.0161(10) 0.0150(10) -0.0045(8) -0.0040(8) -0.0014(8)
C8 0.0143(11) 0.0156(10) 0.0155(10) -0.0060(8) -0.0042(9) -0.0005(8)
C9 0.0166(11) 0.0187(11) 0.0137(10) -0.0059(8) -0.0046(9) -0.0024(9)
C10 0.0175(11) 0.0159(10) 0.0143(10) -0.0024(8) -0.0070(9) -0.0021(9)
C12 0.0151(11) 0.0218(11) 0.0146(10) -0.0080(9) -0.0035(9) -0.0032(9)
C13 0.0208(12) 0.0273(12) 0.0198(12) -0.0077(10) -0.0078(10) -0.0017(10)
C14 0.0201(12) 0.0408(15) 0.0204(12) -0.0116(11) -0.0088(10) -0.0026(11)
C15 0.0256(14) 0.0415(15) 0.0264(13) -0.0187(11) -0.0085(11) -0.0087(12)
C16 0.0313(15) 0.0272(13) 0.0299(14) -0.0151(11) -0.0100(12) -0.0045(11)
C17 0.0197(13) 0.0223(11) 0.0166(11) -0.0024(9) -0.0117(10) -0.0007(9)
C18 0.0178(12) 0.0248(12) 0.0205(12) -0.0026(9) -0.0045(10) -0.0050(10)
C19 0.0164(11) 0.0287(13) 0.0194(11) -0.0064(10) -0.0069(9) -0.0044(10)
C20 0.0183(12) 0.0232(12) 0.0202(11) -0.0012(9) -0.0057(10) -0.0038(10)
C21 0.0235(13) 0.0268(13) 0.0249(12) -0.0064(10) -0.0120(11) -0.0036(11)
C22 0.0155(11) 0.0233(12) 0.0149(11) -0.0050(9) -0.0018(9) -0.0031(9)
C23 0.0230(12) 0.0157(11) 0.0186(11) -0.0013(9) -0.0043(10) -0.0070(9)
C24 0.0227(13) 0.0164(11) 0.0331(14) -0.0066(10) -0.0043(11) -0.0035(10)
C25 0.0190(12) 0.0223(12) 0.0208(12) -0.0044(9) -0.0062(10) -0.0036(9)

loop_
_atom_type_symbol
_atom_type_description
_atom_type_scat_dispersion_real
_atom_type_scat_dispersion_imag
_atom_type_scat_source
C C 0.0033 0.0016 'International Tables Vol C Tables 4.2.6.8 and 6.1.1.4'
H H 0.0000 0.0000 'International Tables Vol C Tables 4.2.6.8 and 6.1.1.4'
N N 0.0061 0.0033 'International Tables Vol C Tables 4.2.6.8 and 6.1.1.4'
O O 0.0106 0.0060 'International Tables Vol C Tables 4.2.6.8 and 6.1.1.4'
Ru Ru -1.2594 0.8363 'International Tables Vol C Tables 4.2.6.8 and 6.1.1.4'

loop_
_geom_angle_atom_site_label_1
_geom_angle_atom_site_label_2
_geom_angle_atom_site_label_3
_geom_angle
C19 Ru1 C17 90.92(10)
C19 Ru1 C18 90.66(10)
C17 Ru1 C18 96.66(10)
C19 Ru1 C7 96.83(9)
C17 Ru1 C7 95.51(9)
C18 Ru1 C7 165.60(10)
C19 Ru1 N1 174.47(9)
C17 Ru1 N1 92.44(9)
C18 Ru1 N1 93.31(9)
C7 Ru1 N1 78.48(8)
C19 Ru1 Ru3 81.70(7)
C17 Ru1 Ru3 168.36(7)
C18 Ru1 Ru3 92.44(7)
C7 Ru1 Ru3 76.57(6)
N1 Ru1 Ru3 94.27(5)
C21 Ru2 C20 90.96(11)
C21 Ru2 C10 132.09(10)
C20 Ru2 C10 100.07(9)
C21 Ru2 C6 162.82(10)
C20 Ru2 C6 104.13(9)
C10 Ru2 C6 37.88(8)
C21 Ru2 C9 102.42(10)
C20 Ru2 C9 128.76(9)
C10 Ru2 C9 37.10(8)
C6 Ru2 C9 61.72(8)
C21 Ru2 C7 131.60(10)
C20 Ru2 C7 135.67(9)
C10 Ru2 C7 63.09(8)
C6 Ru2 C7 37.02(8)
C9 Ru2 C7 62.11(8)
C21 Ru2 C8 103.33(10)
C20 Ru2 C8 161.48(9)
C10 Ru2 C8 61.59(8)
C6 Ru2 C8 60.26(8)
C9 Ru2 C8 36.98(8)
C7 Ru2 C8 35.98(8)
C21 Ru2 Ru3 90.28(8)
C20 Ru2 Ru3 95.07(7)
C10 Ru2 Ru3 134.09(6)
C6 Ru2 Ru3 96.41(6)
C9 Ru2 Ru3 133.37(6)
C7 Ru2 Ru3 75.85(5)
C8 Ru2 Ru3 96.56(6)
C23 Ru3 C24 97.79(11)
C23 Ru3 C22 94.18(10)
C24 Ru3 C22 94.10(10)
C23 Ru3 C25 97.30(10)
C24 Ru3 C25 89.79(10)
C22 Ru3 C25 167.27(10)
C23 Ru3 Ru2 169.97(7)
C24 Ru3 Ru2 91.86(8)
C22 Ru3 Ru2 82.33(7)
C25 Ru3 Ru2 85.44(7)
C23 Ru3 Ru1 86.90(7)
C24 Ru3 Ru1 175.05(8)
C22 Ru3 Ru1 83.95(7)
C25 Ru3 Ru1 91.18(7)
Ru2 Ru3 Ru1 83.387(7)
C8 O1 H1A 109.5
C1 N1 C5 118.60(19)
C1 N1 Ru1 125.37(16)
C5 N1 Ru1 116.04(14)
C16 N2 C12 117.8(2)
N1 C1 C2 122.8(2)
N1 C1 H1 118.6
C2 C1 H1 118.6
C1 C2 C3 118.5(2)
C1 C2 H2 120.7
C3 C2 H2 120.7
C4 C3 C2 119.3(2)
C4 C3 H3 120.3
C2 C3 H3 120.3
C3 C4 C5 119.6(2)
C3 C4 H4 120.2
C5 C4 H4 120.2
N1 C5 C4 121.1(2)
N1 C5 C6 113.44(19)
C4 C5 C6 125.4(2)
C10 C6 C7 110.55(19)
C10 C6 C5 130.7(2)
C7 C6 C5 118.76(19)
C10 C6 Ru2 70.73(13)
C7 C6 Ru2 74.81(13)
C5 C6 Ru2 122.73(15)
C8 C7 C6 105.16(19)
C8 C7 Ru1 141.69(17)
C6 C7 Ru1 113.13(15)
C8 C7 Ru2 72.26(13)
C6 C7 Ru2 68.17(12)
Ru1 C7 Ru2 121.07(10)
O1 C8 C7 125.2(2)
O1 C8 C9 124.6(2)
C7 C8 C9 110.00(19)
O1 C8 Ru2 128.79(16)
C7 C8 Ru2 71.76(12)
C9 C8 Ru2 69.73(12)
C10 C9 C8 107.29(19)
C10 C9 C12 127.5(2)
C8 C9 C12 125.1(2)
C10 C9 Ru2 69.34(12)
C8 C9 Ru2 73.29(12)
C12 C9 Ru2 125.71(16)
C9 C10 C6 106.98(19)
C9 C10 Ru2 73.57(13)
C6 C10 Ru2 71.39(12)
C9 C10 H10A 126.3
C6 C10 H10A 126.3
Ru2 C10 H10A 126.3
N2 C12 C13 121.8(2)
N2 C12 C9 115.6(2)
C13 C12 C9 122.5(2)
C14 C13 C12 119.2(2)
C14 C13 H13 120.4
C12 C13 H13 120.4
C13 C14 C15 119.0(2)
C13 C14 H14 120.5
C15 C14 H14 120.5
C16 C15 C14 118.4(2)
C16 C15 H15 120.8
C14 C15 H15 120.8
N2 C16 C15 123.7(3)
N2 C16 H16 118.1
C15 C16 H16 118.1
O2 C17 Ru1 174.2(2)
O3 C18 Ru1 179.4(2)
O4 C19 Ru1 175.7(2)
O5 C20 Ru2 175.5(2)
O6 C21 Ru2 177.1(2)
O7 C22 Ru3 177.4(2)
O8 C23 Ru3 176.2(2)
O9 C24 Ru3 175.9(3)
O10 C25 Ru3 177.1(2)

loop_
_geom_bond_atom_site_label_1
_geom_bond_atom_site_label_2
_geom_bond_distance
Ru1 C19 1.888(3)
Ru1 C17 1.905(2)
Ru1 C18 1.965(3)
Ru1 C7 2.076(2)
Ru1 N1 2.1695(19)
Ru1 Ru3 2.9275(3)
Ru2 C21 1.867(3)
Ru2 C20 1.868(2)
Ru2 C10 2.211(2)
Ru2 C6 2.220(2)
Ru2 C9 2.266(2)
Ru2 C7 2.308(2)
Ru2 C8 2.314(2)
Ru2 Ru3 2.8116(3)
Ru3 C23 1.910(2)
Ru3 C24 1.931(3)
Ru3 C22 1.935(2)
Ru3 C25 1.965(2)
O1 C8 1.349(3)
O1 H1A 0.8400
O2 C17 1.136(3)
O3 C18 1.130(3)
O4 C19 1.133(3)
O5 C20 1.148(3)
O6 C21 1.149(3)
O7 C22 1.134(3)
O8 C23 1.140(3)
O9 C24 1.129(3)
O10 C25 1.131(3)
N1 C1 1.347(3)
N1 C5 1.359(3)
N2 C16 1.339(3)
N2 C12 1.350(3)
C1 C2 1.382(3)
C1 H1 0.9500
C2 C3 1.391(4)
C2 H2 0.9500
C3 C4 1.378(3)
C3 H3 0.9500
C4 C5 1.394(3)
C4 H4 0.9500
C5 C6 1.453(3)
C6 C10 1.438(3)
C6 C7 1.440(3)
C7 C8 1.427(3)
C8 C9 1.453(3)
C9 C10 1.425(3)
C9 C12 1.472(3)
C10 H10A 1.0000
C12 C13 1.393(3)
C13 C14 1.381(4)
C13 H13 0.9500
C14 C15 1.384(4)
C14 H14 0.9500
C15 C16 1.376(4)
C15 H15 0.9500
C16 H16 0.9500
